data_7252076
loop_
_publ_author_name
'Shutilov, Ilia D.'
'Volodin, Pavel A.'
'Frantsuzova, Lyubov V.'
'Gubaidullin, Aidar T.'
'Ovsyannikov, Alexander S.'
'Solovieva, Svetlana E.'
'Antipin, Igor S.'

_publ_section_title
;
 Coordination pyramid inversion, angular cluster core and homochiral
 single-stranded helix formation in polynuclear Mn(ii) assemblies
 supported by a bicompartmental salen-type ligand based on an
 o-xylylenediamine platform
;
_journal_issue 20
_journal_name_full CrystEngComm
_journal_page_first 3232
_journal_page_last 3240
_journal_paper_doi 10.1039/D6CE00172F
_journal_volume 28
_journal_year 2026
_chemical_formula_moiety 'C48 H44 Cl2 Mn3 N4 O8, C H4 O, C4 H10 O'
_chemical_formula_sum 'C53 H58 Cl2 Mn3 N4 O10'
_chemical_formula_weight 1146.75
_space_group_crystal_system triclinic
_space_group_IT_number 2
_space_group_name_Hall '-P 1'
_space_group_name_H-M_alt 'P -1'
_atom_sites_solution_hydrogens mixed
_atom_sites_solution_primary dual
_audit_creation_date 2026-02-04
_audit_creation_method
;
Olex2 1.5
(compiled 2021.12.09 svn.r5202d8cf for OlexSys, GUI svn.r6439)
;
_audit_update_record
;
2026-02-05 deposited with the CCDC.	2026-04-14 downloaded from the CCDC.
;
_cell_angle_alpha 104.612(12)
_cell_angle_beta 95.670(11)
_cell_angle_gamma 96.483(8)
_cell_formula_units_Z 2
_cell_length_a 10.216(4)
_cell_length_b 11.925(3)
_cell_length_c 21.876(6)
_cell_measurement_reflns_used 9956
_cell_measurement_temperature 150.00
_cell_measurement_theta_max 26.51
_cell_measurement_theta_min 2.26
_cell_volume 2539.8(14)
_computing_cell_refinement 'SAINT V8.40B (?, 2016)'
_computing_data_reduction 'SAINT V8.40B (?, 2016)'
_computing_molecular_graphics 'Olex2 1.5 (Dolomanov et al., 2009)'
_computing_publication_material 'Olex2 1.5 (Dolomanov et al., 2009)'
_computing_structure_refinement 'XL  (Sheldrick, 2008)'
_computing_structure_solution 'SHELXT 2018/2 (Sheldrick, 2018)'
_diffrn_ambient_temperature 150.00
_diffrn_measured_fraction_theta_full 1.000
_diffrn_measured_fraction_theta_max 0.994
_diffrn_measurement_device_type 'Bruker APEX-II CCD'
_diffrn_measurement_method '\f and \w scans'
_diffrn_radiation_probe x-ray
_diffrn_radiation_type MoK\a
_diffrn_radiation_wavelength 0.71073
_diffrn_reflns_av_R_equivalents 0.0668
_diffrn_reflns_av_unetI/netI 0.0448
_diffrn_reflns_Laue_measured_fraction_full 1.000
_diffrn_reflns_Laue_measured_fraction_max 0.994
_diffrn_reflns_limit_h_max 14
_diffrn_reflns_limit_h_min -14
_diffrn_reflns_limit_k_max 16
_diffrn_reflns_limit_k_min -16
_diffrn_reflns_limit_l_max 30
_diffrn_reflns_limit_l_min -30
_diffrn_reflns_number 113103
_diffrn_reflns_point_group_measured_fraction_full 1.000
_diffrn_reflns_point_group_measured_fraction_max 0.994
_diffrn_reflns_theta_full 25.242
_diffrn_reflns_theta_max 30.218
_diffrn_reflns_theta_min 1.783
_diffrn_source_current 1.4
_diffrn_source_power 0.07
_diffrn_source_voltage 50.0
_diffrn_standards_number 0
_exptl_absorpt_coefficient_mu 0.903
_exptl_absorpt_correction_T_max 0.8622
_exptl_absorpt_correction_T_min 0.7795
_exptl_absorpt_correction_type multi-scan
_exptl_absorpt_process_details
;
SADABS-2016/2 (Bruker,2016/2) was used for absorption correction.
wR2(int) was 0.1370 before and 0.0620 after correction.
The Ratio of minimum to maximum transmission is 0.9041.
The \l/2 correction factor is Not present.
;
_exptl_crystal_colour yellow
_exptl_crystal_colour_primary yellow
_exptl_crystal_density_diffrn 1.499
_exptl_crystal_description prism
_exptl_crystal_F_000 1186
_exptl_crystal_size_max 0.312
_exptl_crystal_size_mid 0.234
_exptl_crystal_size_min 0.153
_refine_diff_density_max 0.603
_refine_diff_density_min -0.859
_refine_diff_density_rms 0.086
_refine_ls_extinction_method none
_refine_ls_goodness_of_fit_ref 1.028
_refine_ls_hydrogen_treatment mixed
_refine_ls_matrix_type full
_refine_ls_number_parameters 706
_refine_ls_number_reflns 15027
_refine_ls_number_restraints 119
_refine_ls_restrained_S_all 1.056
_refine_ls_R_factor_all 0.1024
_refine_ls_R_factor_gt 0.0643
_refine_ls_shift/su_max 0.001
_refine_ls_shift/su_mean 0.000
_refine_ls_structure_factor_coef Fsqd
_refine_ls_weighting_details 'w=1/[\s^2^(Fo^2^)+(0.0771P)^2^+4.2919P] where P=(Fo^2^+2Fc^2^)/3'
_refine_ls_weighting_scheme calc
_refine_ls_wR_factor_gt 0.1667
_refine_ls_wR_factor_ref 0.1898
_reflns_Friedel_coverage 0.000
_reflns_number_gt 10090
_reflns_number_total 15027
_reflns_threshold_expression 'I > 2\s(I)'
_cod_data_source_file d6ce00172f2.cif
_cod_data_source_block lub109_sad
_cod_original_cell_volume 2539.9(13)
_cod_database_code 7252076
_shelx_shelxl_version_number 2019/1
_shelx_space_group_comment
;
The symmetry employed for this shelxl refinement is uniquely defined
by the following loop, which should always be used as a source of
symmetry information in preference to the above space-group names.
They are only intended as comments.
;
_shelx_estimated_absorpt_t_max 0.874
_shelx_estimated_absorpt_t_min 0.766
_olex2_refinement_description
;
1. Fixed Uiso
 At 1.2 times of:
  All C(H) groups, All C(H,H) groups
 At 1.5 times of:
  All C(H,H,H) groups, All O(H) groups
2. Restrained distances
 O01V-H01V
 0.84 with sigma of 0.005
 C01X-H01V
 1.97 with sigma of 0.0021
 C50-C49
 1.51 with sigma of 0.02
 O10-C54
 1.42 with sigma of 0.02
 C55-C56
 1.5 with sigma of 0.02
 C54-C53
 1.51 with sigma of 0.02
 O10-C55
 1.45 with sigma of 0.02
 C51-C52
 1.5 with sigma of 0.02
 O9-C51
 1.45 with sigma of 0.02
 O9-C50
 1.42 with sigma of 0.02
 O9-C49
 2.39 with sigma of 0.04
 O10-C56
 2.47 with sigma of 0.04
 O10-C53
 2.39 with sigma of 0.04
 O9-C52
 2.47 with sigma of 0.04
 Mn3-Cl2 \\sim Mn-Cl3
 with sigma of 0.02
 O9-C52 \\sim O9-C49
 with sigma of 0.04
 C51-C52 \\sim C50-C49
 with sigma of 0.02
 Cl2-N3 \\sim Cl3-N3
 with sigma of 0.04
 Mn3-O5 \\sim Mn-O5
 with sigma of 0.02
 Cl2-O5 \\sim Cl3-O5
 with sigma of 0.04
 Mn3-O6 \\sim Mn-O6
 with sigma of 0.02
 Mn3-N3 \\sim Mn-N3
 with sigma of 0.02
 Mn3-N4 \\sim Mn-N4
 with sigma of 0.02
 Cl2-O6 \\sim Cl3-O6
 with sigma of 0.04
 Cl2-N4 \\sim Cl3-N4
 with sigma of 0.04
 O10-C56 \\sim O10-C53
 with sigma of 0.04
 O10-C55 \\sim O10-C54
 with sigma of 0.01
 C55-C56 \\sim C54-C53
 with sigma of 0.02
 O9-C51 \\sim O9-C50
 with sigma of 0.01
3. Uiso/Uaniso restraints and constraints
O9 \\sim C51 \\sim C52 \\sim C50 \\sim C49: within 2A with sigma of 0.04 and
sigma for terminal atoms of 0.08 within 2A
O10 \\sim C55 \\sim C56 \\sim C54 \\sim C53: within 2A with sigma of 0.04 and
sigma for terminal atoms of 0.08 within 2A
Uanis(Cl2) = Uanis(Cl3)
Uanis(Mn3) = Uanis(Mn)
Uanis(C49) = Uanis(C52)
4. Rigid body (RIGU) restrains
 O9, C51, C52, C50, C49
 with sigma for 1-2 distances of 0.004 and sigma for 1-3 distances of 0.004
 O10, C55, C56, C54, C53
 with sigma for 1-2 distances of 0.004 and sigma for 1-3 distances of 0.004
5. Others
 Sof(Mn)=Sof(Cl3)=1-FVAR(1)
 Sof(Mn3)=Sof(Cl2)=FVAR(1)
 Fixed Sof: O10(0.5) C55(0.5) H55A(0.5) H55B(0.5) C56(0.5) H56A(0.5) H56B(0.5)
 H56C(0.5) C54(0.5) H54A(0.5) H54B(0.5) C53(0.5) H53A(0.5) H53B(0.5) H53C(0.5)
 O9(0.5) C51(0.5) H51A(0.5) H51B(0.5) C52(0.5) H52A(0.5) H52B(0.5) H52C(0.5)
 C50(0.5) H50A(0.5) H50B(0.5) C49(0.5) H49A(0.5) H49B(0.5) H49C(0.5)
6.a Secondary CH2 refined with riding coordinates:
 C1(H1A,H1B), C8(H8A,H8B), C25(H25A,H25B), C32(H32A,H32B), C55(H55A,H55B),
 C54(H54A,H54B), C51(H51A,H51B), C50(H50A,H50B)
6.b Me refined with riding coordinates:
 C49(H49A,H49B,H49C)
6.c Aromatic/amide H refined with riding coordinates:
 C17(H17), C9(H9), C6(H6), C21(H21), C3(H3), C5(H5), C28(H28), C19(H19),
 C27(H27), C33(H33), C4(H4), C29(H29), C35(H35), C20(H20), C37(H37), C41(H41),
 C43(H43), C30(H30), C13(H13), C45(H45), C11(H11), C36(H36), C44(H44), C12(H12)
6.d Idealised Me refined as rotating group:
 C24(H24A,H24B,H24C), C48(H48A,H48B,H48C), C16(H16A,H16B,H16C), C40(H40A,H40B,
 H40C), C01X(H01A,H01B,H01C), C56(H56A,H56B,H56C), C53(H53A,H53B,H53C),
 C52(H52A,H52B,H52C)
;
_olex2_submission_special_instructions 'No special instructions were received'

loop_
_space_group_symop_operation_xyz
'x, y, z'
'-x, -y, -z'

loop_
_atom_site_label
_atom_site_type_symbol
_atom_site_fract_x
_atom_site_fract_y
_atom_site_fract_z
_atom_site_U_iso_or_equiv
_atom_site_adp_type
_atom_site_occupancy
_atom_site_site_symmetry_order
_atom_site_calc_flag
_atom_site_refinement_flags_posn
_atom_site_refinement_flags_adp
_atom_site_refinement_flags_occupancy
_atom_site_disorder_assembly
_atom_site_disorder_group
Mn1 Mn 0.49681(5) 0.39671(4) 0.33958(2) 0.03340(12) Uani 1 1 d . . . . .
Mn2 Mn 0.36961(5) 0.51465(4) 0.22679(2) 0.03668(13) Uani 1 1 d . . . . .
Mn3 Mn 0.31137(16) 0.73573(10) 0.16187(6) 0.0412(2) Uani 0.824(4) 1 d D . P A 1
Cl1 Cl 0.35066(9) 0.26295(8) 0.37391(4) 0.0448(2) Uani 1 1 d . . . . .
Cl2 Cl 0.4268(3) 0.76877(16) 0.07713(9) 0.0779(7) Uani 0.824(4) 1 d D . P A 1
O1 O 0.3957(2) 0.5369(2) 0.32817(11) 0.0365(5) Uani 1 1 d . . . . .
O2 O 0.4709(2) 0.3729(2) 0.24070(11) 0.0377(5) Uani 1 1 d . . . . .
O5 O 0.4506(2) 0.6878(2) 0.22747(13) 0.0443(6) Uani 1 1 d D . . . .
O3 O 0.2082(2) 0.6508(2) 0.29799(12) 0.0436(6) Uani 1 1 d . . . . .
O6 O 0.2312(3) 0.5672(2) 0.16350(12) 0.0459(6) Uani 1 1 d D . . . .
O7 O 0.1801(3) 0.3726(2) 0.19463(14) 0.0491(6) Uani 1 1 d . . . . .
O4 O 0.4235(3) 0.4048(2) 0.12776(12) 0.0516(7) Uani 1 1 d . . . . .
N1 N 0.5983(3) 0.5184(3) 0.42753(13) 0.0362(6) Uani 1 1 d . . . . .
O8 O 0.6453(3) 0.5894(3) 0.26388(17) 0.0634(8) Uani 1 1 d . . . . .
N2 N 0.6425(3) 0.2724(3) 0.31732(14) 0.0395(6) Uani 1 1 d . . . . .
C23 C 0.3840(3) 0.6356(3) 0.37032(16) 0.0353(7) Uani 1 1 d . . . . .
N3 N 0.3537(4) 0.9098(3) 0.23060(18) 0.0540(9) Uani 1 1 d D . . . .
C18 C 0.4655(4) 0.6794(3) 0.42892(17) 0.0400(7) Uani 1 1 d . . . . .
C22 C 0.2856(3) 0.7018(3) 0.35497(17) 0.0393(7) Uani 1 1 d . . . . .
N4 N 0.1183(4) 0.7351(3) 0.11220(17) 0.0605(10) Uani 1 1 d D . . . .
C7 C 0.8407(3) 0.3615(3) 0.39140(17) 0.0419(8) Uani 1 1 d . . . . .
C1 C 0.7015(3) 0.4800(3) 0.46631(16) 0.0406(7) Uani 1 1 d . . . . .
H1A H 0.666195 0.404335 0.473587 0.049 Uiso 1 1 calc R U . . .
H1B H 0.724538 0.538196 0.508316 0.049 Uiso 1 1 calc R U . . .
C17 C 0.5664(3) 0.6200(3) 0.45306(17) 0.0402(7) Uani 1 1 d . . . . .
H17 H 0.615928 0.661268 0.493047 0.048 Uiso 1 1 calc R U . . .
C15 C 0.5090(3) 0.2966(3) 0.19378(17) 0.0411(7) Uani 1 1 d . . . . .
C2 C 0.8248(3) 0.4662(4) 0.43430(17) 0.0425(8) Uani 1 1 d . . . . .
C10 C 0.5813(4) 0.2070(4) 0.20213(19) 0.0479(9) Uani 1 1 d . . . . .
C9 C 0.6451(3) 0.2016(3) 0.26320(19) 0.0444(8) Uani 1 1 d . . . . .
H9 H 0.694174 0.138415 0.262896 0.053 Uiso 1 1 calc R U . . .
C8 C 0.7331(3) 0.2573(3) 0.37085(18) 0.0434(8) Uani 1 1 d . . . . .
H8A H 0.772775 0.184444 0.357102 0.052 Uiso 1 1 calc R U . . .
H8B H 0.683429 0.251566 0.406825 0.052 Uiso 1 1 calc R U . . .
C6 C 0.9587(4) 0.3556(4) 0.3634(2) 0.0494(9) Uani 1 1 d . . . . .
H6 H 0.971390 0.284616 0.334526 0.059 Uiso 1 1 calc R U . . .
C47 C 0.1179(4) 0.4996(3) 0.13560(18) 0.0467(8) Uani 1 1 d . . . . .
C39 C 0.5412(4) 0.7543(3) 0.27391(19) 0.0479(9) Uani 1 1 d . . . . .
C46 C 0.0880(4) 0.3912(4) 0.1490(2) 0.0517(9) Uani 1 1 d . . . . .
C24 C 0.1029(4) 0.7098(4) 0.2803(2) 0.0502(9) Uani 1 1 d . . . . .
H24A H 0.050887 0.661756 0.240390 0.075 Uiso 1 1 calc R U . . .
H24B H 0.140007 0.785212 0.274420 0.075 Uiso 1 1 calc R U . . .
H24C H 0.045339 0.722997 0.313959 0.075 Uiso 1 1 calc R U . . .
C34 C 0.5362(4) 0.8732(4) 0.3016(2) 0.0547(10) Uani 1 1 d . . . . .
C14 C 0.4802(4) 0.3071(4) 0.13104(18) 0.0501(9) Uani 1 1 d . . . . .
C21 C 0.2716(4) 0.8069(3) 0.3959(2) 0.0515(9) Uani 1 1 d . . . . .
H21 H 0.204663 0.850097 0.384795 0.062 Uiso 1 1 calc R U . . .
C3 C 0.9250(4) 0.5607(4) 0.44740(19) 0.0484(9) Uani 1 1 d . . . . .
H3 H 0.914454 0.631708 0.476806 0.058 Uiso 1 1 calc R U . . .
C5 C 1.0566(4) 0.4518(4) 0.3772(2) 0.0558(11) Uani 1 1 d . . . . .
H5 H 1.135670 0.446769 0.357718 0.067 Uiso 1 1 calc R U . . .
C38 C 0.6480(4) 0.7034(4) 0.2956(2) 0.0531(10) Uani 1 1 d . . . . .
C28 C -0.0425(5) 1.0075(4) 0.2818(3) 0.0606(11) Uani 1 1 d . . . . .
H28 H -0.072460 1.039366 0.321456 0.073 Uiso 1 1 calc R U . . .
C19 C 0.4491(4) 0.7873(3) 0.4696(2) 0.0521(9) Uani 1 1 d . . . . .
H19 H 0.504793 0.816745 0.509262 0.063 Uiso 1 1 calc R U . . .
C26 C 0.1365(5) 0.9812(3) 0.2177(2) 0.0592(12) Uani 1 1 d . . . . .
C27 C 0.0909(5) 1.0280(3) 0.2752(2) 0.0591(11) Uani 1 1 d . . . . .
H27 H 0.151909 1.074671 0.310388 0.071 Uiso 1 1 calc R U . . .
C33 C 0.4422(5) 0.9412(3) 0.2794(2) 0.0580(12) Uani 1 1 d . . . . .
H33 H 0.447123 1.019586 0.304508 0.070 Uiso 1 1 calc R U . . .
C4 C 1.0393(4) 0.5547(4) 0.4191(2) 0.0550(10) Uani 1 1 d . . . . .
H4 H 1.105840 0.621238 0.428479 0.066 Uiso 1 1 calc R U . . .
C42 C 0.0237(5) 0.5327(4) 0.0940(2) 0.0601(11) Uani 1 1 d . . . . .
C29 C -0.1314(5) 0.9407(4) 0.2308(3) 0.0687(13) Uani 1 1 d . . . . .
H29 H -0.222676 0.925515 0.235410 0.082 Uiso 1 1 calc R U . . .
C31 C 0.0462(6) 0.9149(4) 0.1662(2) 0.0627(12) Uani 1 1 d . . . . .
C35 C 0.6308(6) 0.9338(4) 0.3539(2) 0.0676(13) Uani 1 1 d . . . . .
H35 H 0.625453 1.013139 0.374565 0.081 Uiso 1 1 calc R U . . .
C48 C 0.1550(5) 0.2657(4) 0.2121(2) 0.0590(11) Uani 1 1 d . . . . .
H48A H 0.158163 0.199643 0.175271 0.089 Uiso 1 1 calc R U . . .
H48B H 0.066976 0.258951 0.226098 0.089 Uiso 1 1 calc R U . . .
H48C H 0.222770 0.264821 0.246912 0.089 Uiso 1 1 calc R U . . .
C25 C 0.2840(5) 1.0041(4) 0.2157(3) 0.0659(13) Uani 1 1 d . . . . .
H25A H 0.299586 1.010860 0.172706 0.079 Uiso 1 1 calc R U . . .
H25B H 0.321465 1.079563 0.246752 0.079 Uiso 1 1 calc R U . . .
C20 C 0.3549(5) 0.8501(4) 0.4532(2) 0.0592(11) Uani 1 1 d . . . . .
H20 H 0.345977 0.923504 0.480963 0.071 Uiso 1 1 calc R U . . .
C37 C 0.7418(5) 0.7648(5) 0.3460(2) 0.0671(13) Uani 1 1 d . . . . .
H37 H 0.812839 0.728574 0.360075 0.081 Uiso 1 1 calc R U . . .
C41 C 0.0314(6) 0.6497(5) 0.0859(2) 0.0684(14) Uani 1 1 d . . . . .
H41 H -0.037483 0.663144 0.057228 0.082 Uiso 1 1 calc R U . . .
C43 C -0.0896(5) 0.4522(5) 0.0637(2) 0.0762(16) Uani 1 1 d . . . . .
H43 H -0.151129 0.472454 0.034190 0.091 Uiso 1 1 calc R U . . .
C30 C -0.0885(5) 0.8957(4) 0.1729(3) 0.0682(13) Uani 1 1 d . . . . .
H30 H -0.150720 0.851468 0.137494 0.082 Uiso 1 1 calc R U . . .
C13 C 0.5078(6) 0.2257(5) 0.0792(2) 0.0760(15) Uani 1 1 d . . . . .
H13 H 0.484417 0.233079 0.037444 0.091 Uiso 1 1 calc R U . . .
C45 C -0.0243(4) 0.3143(4) 0.1192(3) 0.0663(12) Uani 1 1 d . . . . .
H45 H -0.041597 0.240484 0.128115 0.080 Uiso 1 1 calc R U . . .
C16 C 0.3987(6) 0.4243(5) 0.0656(2) 0.0689(13) Uani 1 1 d . . . . .
H16A H 0.332303 0.361011 0.038490 0.103 Uiso 1 1 calc R U . . .
H16B H 0.481419 0.425776 0.046526 0.103 Uiso 1 1 calc R U . . .
H16C H 0.365322 0.499352 0.069589 0.103 Uiso 1 1 calc R U . . .
C11 C 0.6073(6) 0.1237(5) 0.1485(2) 0.0746(15) Uani 1 1 d . . . . .
H11 H 0.651387 0.060313 0.154165 0.090 Uiso 1 1 calc R U . . .
C32 C 0.0908(6) 0.8497(4) 0.1042(2) 0.0735(15) Uani 1 1 d . . . . .
H32A H 0.020114 0.839110 0.068025 0.088 Uiso 1 1 calc R U . . .
H32B H 0.171857 0.894125 0.095783 0.088 Uiso 1 1 calc R U . . .
C36 C 0.7313(6) 0.8802(5) 0.3759(2) 0.0793(17) Uani 1 1 d . . . . .
H36 H 0.793814 0.922472 0.411594 0.095 Uiso 1 1 calc R U . . .
C40 C 0.7598(4) 0.5342(5) 0.2712(3) 0.0683(13) Uani 1 1 d . . . . .
H40A H 0.746204 0.456169 0.241158 0.102 Uiso 1 1 calc R U . . .
H40B H 0.775024 0.526870 0.314856 0.102 Uiso 1 1 calc R U . . .
H40C H 0.837215 0.581380 0.262552 0.102 Uiso 1 1 calc R U . . .
C44 C -0.1126(5) 0.3462(5) 0.0757(3) 0.0815(17) Uani 1 1 d . . . . .
H44 H -0.189464 0.293016 0.054436 0.098 Uiso 1 1 calc R U . . .
O01V O 0.7012(5) 0.6637(7) 0.0809(3) 0.136(2) Uani 1 1 d D . . . .
H01V H 0.645(5) 0.699(6) 0.0649(19) 0.204 Uiso 1 1 d D U . . .
C12 C 0.5701(7) 0.1323(6) 0.0882(2) 0.093(2) Uani 1 1 d . . . . .
H12 H 0.587013 0.074209 0.052438 0.112 Uiso 1 1 calc R U . . .
C01X C 0.7018(7) 0.6314(8) 0.1349(3) 0.118(3) Uani 1 1 d D . . . .
H01A H 0.745983 0.561668 0.131201 0.177 Uiso 1 1 calc R U . . .
H01B H 0.610165 0.613672 0.143022 0.177 Uiso 1 1 calc R U . . .
H01C H 0.749757 0.695237 0.170226 0.177 Uiso 1 1 calc R U . . .
Mn Mn 0.3507(6) 0.7368(6) 0.1624(3) 0.0412(2) Uani 0.176(4) 1 d D . P A 2
Cl3 Cl 0.5038(12) 0.7757(8) 0.0948(5) 0.0779(7) Uani 0.176(4) 1 d D . P A 2
O10 O 1.011(4) 0.9917(18) 0.4964(17) 0.064(3) Uani 0.5 1 d D U P B -1
C55 C 1.0104(11) 1.1059(8) 0.4884(5) 0.072(3) Uani 0.5 1 d D U P B -1
H55A H 1.020614 1.165350 0.529937 0.087 Uiso 0.5 1 calc R U P B -1
H55B H 0.927722 1.111574 0.462305 0.087 Uiso 0.5 1 calc R U P B -1
C56 C 1.1335(17) 1.1195(13) 0.4531(8) 0.098(5) Uani 0.5 1 d D U P B -1
H56A H 1.125913 1.053430 0.415110 0.148 Uiso 0.5 1 calc R U P B -1
H56B H 1.214338 1.120882 0.481529 0.148 Uiso 0.5 1 calc R U P B -1
H56C H 1.137777 1.192822 0.440360 0.148 Uiso 0.5 1 calc R U P B -1
C54 C 0.9293(10) 0.9699(8) 0.5414(4) 0.062(2) Uani 0.5 1 d D U P B -1
H54A H 0.837692 0.983556 0.529222 0.074 Uiso 0.5 1 calc R U P B -1
H54B H 0.963351 1.023259 0.583932 0.074 Uiso 0.5 1 calc R U P B -1
C53 C 0.929(2) 0.8446(10) 0.5434(9) 0.094(5) Uani 0.5 1 d D U P B -1
H53A H 0.902187 0.792631 0.500415 0.142 Uiso 0.5 1 calc R U P B -1
H53B H 0.866373 0.825980 0.571770 0.142 Uiso 0.5 1 calc R U P B -1
H53C H 1.018488 0.833641 0.559351 0.142 Uiso 0.5 1 calc R U P B -1
O9 O 0.0090(15) 1.011(3) 0.0087(14) 0.098(4) Uani 0.5 1 d D U P C -1
C51 C -0.1106(11) 0.9263(10) -0.0200(7) 0.094(3) Uani 0.5 1 d D U P C -1
H51A H -0.095638 0.846695 -0.017977 0.113 Uiso 0.5 1 calc R U P C -1
H51B H -0.134350 0.925227 -0.065137 0.113 Uiso 0.5 1 calc R U P C -1
C52 C -0.2194(15) 0.9660(17) 0.0184(11) 0.129(4) Uani 0.5 1 d D U P C -1
H52A H -0.298238 0.906264 0.005318 0.194 Uiso 0.5 1 calc R U P C -1
H52B H -0.241746 1.039765 0.011041 0.194 Uiso 0.5 1 calc R U P C -1
H52C H -0.189060 0.977905 0.063775 0.194 Uiso 0.5 1 calc R U P C -1
C50 C 0.1256(12) 0.9913(10) -0.0241(7) 0.088(3) Uani 0.5 1 d D U P C -1
H50A H 0.104949 0.988047 -0.069774 0.105 Uiso 0.5 1 calc R U P C -1
H50B H 0.155564 0.916693 -0.020789 0.105 Uiso 0.5 1 calc R U P C -1
C49 C 0.2309(15) 1.0931(15) 0.0087(12) 0.129(4) Uani 0.5 1 d D U P C -1
H49A H 0.312102 1.084429 -0.011405 0.194 Uiso 0.5 1 calc R U P C -1
H49B H 0.199472 1.166125 0.005076 0.194 Uiso 0.5 1 calc R U P C -1
H49C H 0.249806 1.095166 0.053789 0.194 Uiso 0.5 1 calc R U P C -1

loop_
_atom_site_aniso_label
_atom_site_aniso_U_11
_atom_site_aniso_U_22
_atom_site_aniso_U_33
_atom_site_aniso_U_23
_atom_site_aniso_U_13
_atom_site_aniso_U_12
Mn1 0.0287(2) 0.0365(3) 0.0344(2) 0.0079(2) 0.00270(18) 0.00749(18)
Mn2 0.0389(3) 0.0331(3) 0.0377(3) 0.0110(2) -0.0003(2) 0.0047(2)
Mn3 0.0509(7) 0.0379(3) 0.0431(3) 0.0164(2) 0.0191(5) 0.0178(5)
Cl1 0.0452(4) 0.0459(5) 0.0423(4) 0.0116(4) 0.0083(3) 0.0004(4)
Cl2 0.1041(17) 0.0888(10) 0.0737(10) 0.0494(9) 0.0559(11) 0.0493(11)
O1 0.0359(11) 0.0350(12) 0.0374(12) 0.0060(9) 0.0032(9) 0.0093(9)
O2 0.0410(12) 0.0384(12) 0.0352(12) 0.0088(10) 0.0061(9) 0.0134(10)
O5 0.0426(13) 0.0359(13) 0.0532(15) 0.0110(11) 0.0091(11) -0.0002(10)
O3 0.0417(13) 0.0436(14) 0.0497(14) 0.0160(11) 0.0063(11) 0.0152(11)
O6 0.0529(15) 0.0392(13) 0.0448(14) 0.0123(11) -0.0049(11) 0.0103(11)
O7 0.0434(13) 0.0398(13) 0.0609(16) 0.0181(12) -0.0118(12) -0.0016(11)
O4 0.0703(18) 0.0510(16) 0.0354(13) 0.0108(11) 0.0049(12) 0.0199(13)
N1 0.0280(12) 0.0443(16) 0.0347(14) 0.0085(12) 0.0032(10) 0.0036(11)
O8 0.0401(14) 0.0561(18) 0.087(2) 0.0164(16) -0.0086(14) -0.0020(13)
N2 0.0314(13) 0.0450(16) 0.0431(16) 0.0121(13) 0.0042(11) 0.0097(12)
C23 0.0363(15) 0.0315(15) 0.0407(17) 0.0120(13) 0.0106(13) 0.0051(12)
N3 0.068(2) 0.0367(16) 0.064(2) 0.0134(15) 0.0370(19) 0.0108(15)
C18 0.0420(17) 0.0385(18) 0.0379(17) 0.0075(14) 0.0092(14) 0.0021(14)
C22 0.0410(17) 0.0341(17) 0.0454(19) 0.0138(14) 0.0103(14) 0.0054(13)
N4 0.091(3) 0.056(2) 0.0440(18) 0.0175(17) 0.0108(18) 0.039(2)
C7 0.0301(15) 0.057(2) 0.0441(19) 0.0211(16) 0.0027(13) 0.0119(14)
C1 0.0353(16) 0.052(2) 0.0357(17) 0.0131(15) 0.0036(13) 0.0074(14)
C17 0.0381(17) 0.0426(19) 0.0376(17) 0.0088(14) 0.0063(13) -0.0002(14)
C15 0.0390(17) 0.0434(19) 0.0380(17) 0.0053(14) 0.0031(14) 0.0084(14)
C2 0.0295(15) 0.062(2) 0.0389(18) 0.0199(16) 0.0014(13) 0.0076(15)
C10 0.047(2) 0.048(2) 0.047(2) 0.0077(17) 0.0063(16) 0.0158(17)
C9 0.0376(17) 0.0421(19) 0.055(2) 0.0126(16) 0.0054(15) 0.0128(14)
C8 0.0369(17) 0.051(2) 0.048(2) 0.0188(17) 0.0055(14) 0.0141(15)
C6 0.0357(17) 0.066(3) 0.054(2) 0.0243(19) 0.0090(16) 0.0180(17)
C47 0.052(2) 0.0416(19) 0.0437(19) 0.0066(15) -0.0037(16) 0.0166(16)
C39 0.047(2) 0.046(2) 0.047(2) 0.0107(16) 0.0138(16) -0.0116(16)
C46 0.0411(19) 0.052(2) 0.059(2) 0.0117(19) -0.0078(17) 0.0094(16)
C24 0.0391(18) 0.055(2) 0.067(3) 0.028(2) 0.0103(17) 0.0179(16)
C34 0.065(3) 0.046(2) 0.048(2) 0.0061(17) 0.0230(19) -0.0139(19)
C14 0.055(2) 0.054(2) 0.0377(19) 0.0053(16) 0.0014(16) 0.0125(18)
C21 0.063(2) 0.0339(18) 0.061(2) 0.0119(17) 0.0155(19) 0.0173(17)
C3 0.0361(17) 0.062(2) 0.045(2) 0.0173(18) -0.0028(15) 0.0009(16)
C5 0.0283(16) 0.086(3) 0.060(2) 0.031(2) 0.0088(16) 0.0090(18)
C38 0.047(2) 0.052(2) 0.056(2) 0.0153(19) 0.0069(18) -0.0121(17)
C28 0.067(3) 0.041(2) 0.081(3) 0.017(2) 0.031(2) 0.017(2)
C19 0.066(3) 0.040(2) 0.046(2) 0.0052(16) 0.0071(18) 0.0069(18)
C26 0.080(3) 0.0330(19) 0.079(3) 0.025(2) 0.038(3) 0.0207(19)
C27 0.072(3) 0.0318(19) 0.078(3) 0.0114(19) 0.031(2) 0.0131(18)
C33 0.077(3) 0.0324(19) 0.064(3) 0.0047(18) 0.041(2) -0.0025(19)
C4 0.0347(18) 0.074(3) 0.059(2) 0.032(2) -0.0037(17) -0.0043(18)
C42 0.064(3) 0.062(3) 0.050(2) 0.0041(19) -0.0121(19) 0.029(2)
C29 0.069(3) 0.050(3) 0.099(4) 0.028(3) 0.027(3) 0.026(2)
C31 0.097(4) 0.042(2) 0.065(3) 0.025(2) 0.027(3) 0.034(2)
C35 0.086(3) 0.056(3) 0.051(2) 0.004(2) 0.021(2) -0.015(2)
C48 0.061(3) 0.050(2) 0.064(3) 0.024(2) -0.007(2) -0.0099(19)
C25 0.084(3) 0.035(2) 0.093(4) 0.025(2) 0.047(3) 0.019(2)
C20 0.083(3) 0.037(2) 0.056(2) 0.0057(18) 0.011(2) 0.015(2)
C37 0.055(2) 0.084(4) 0.056(3) 0.024(2) 0.000(2) -0.023(2)
C41 0.087(3) 0.074(3) 0.046(2) 0.009(2) -0.007(2) 0.045(3)
C43 0.067(3) 0.085(4) 0.064(3) -0.001(3) -0.023(2) 0.035(3)
C30 0.081(3) 0.053(3) 0.080(3) 0.026(2) 0.012(3) 0.030(2)
C13 0.107(4) 0.081(3) 0.039(2) 0.005(2) 0.004(2) 0.043(3)
C45 0.051(2) 0.055(3) 0.082(3) 0.009(2) -0.012(2) 0.002(2)
C16 0.104(4) 0.073(3) 0.034(2) 0.016(2) 0.009(2) 0.026(3)
C11 0.093(4) 0.075(3) 0.052(3) -0.002(2) 0.001(2) 0.046(3)
C32 0.114(4) 0.065(3) 0.061(3) 0.032(2) 0.022(3) 0.050(3)
C36 0.091(4) 0.077(4) 0.051(3) 0.006(2) 0.006(3) -0.040(3)
C40 0.039(2) 0.075(3) 0.091(4) 0.031(3) -0.004(2) 0.003(2)
C44 0.056(3) 0.079(4) 0.092(4) 0.003(3) -0.025(3) 0.014(3)
O01V 0.088(3) 0.233(7) 0.086(3) 0.040(4) 0.000(3) 0.038(4)
C12 0.128(5) 0.094(4) 0.049(3) -0.013(3) 0.002(3) 0.065(4)
C01X 0.093(5) 0.173(8) 0.074(4) 0.004(5) 0.032(4) 0.005(5)
Mn 0.0509(7) 0.0379(3) 0.0431(3) 0.0164(2) 0.0191(5) 0.0178(5)
Cl3 0.1041(17) 0.0888(10) 0.0737(10) 0.0494(9) 0.0559(11) 0.0493(11)
O10 0.087(9) 0.046(5) 0.056(6) 0.010(6) 0.008(3) 0.004(4)
C55 0.117(8) 0.044(4) 0.051(5) 0.014(4) -0.005(5) 0.007(4)
C56 0.155(12) 0.060(8) 0.076(8) 0.015(7) 0.036(9) -0.016(7)
C54 0.075(6) 0.054(5) 0.055(5) 0.015(4) 0.011(4) 0.004(4)
C53 0.152(15) 0.052(6) 0.080(9) 0.022(6) 0.023(10) 0.002(6)
O9 0.086(5) 0.090(10) 0.124(13) 0.035(7) 0.020(7) 0.023(4)
C51 0.079(6) 0.068(7) 0.131(10) 0.029(7) -0.006(6) 0.009(5)
C52 0.086(5) 0.106(10) 0.182(12) 0.017(8) 0.021(7) 0.008(6)
C50 0.084(6) 0.075(7) 0.115(9) 0.031(6) 0.028(6) 0.031(5)
C49 0.086(5) 0.106(10) 0.182(12) 0.017(8) 0.021(7) 0.008(6)

loop_
_atom_type_symbol
_atom_type_description
_atom_type_scat_dispersion_real
_atom_type_scat_dispersion_imag
_atom_type_scat_source
C C 0.0033 0.0016 'International Tables Vol C Tables 4.2.6.8 and 6.1.1.4'
H H 0.0000 0.0000 'International Tables Vol C Tables 4.2.6.8 and 6.1.1.4'
Cl Cl 0.1484 0.1585 'International Tables Vol C Tables 4.2.6.8 and 6.1.1.4'
Mn Mn 0.3368 0.7283 'International Tables Vol C Tables 4.2.6.8 and 6.1.1.4'
N N 0.0061 0.0033 'International Tables Vol C Tables 4.2.6.8 and 6.1.1.4'
O O 0.0106 0.0060 'International Tables Vol C Tables 4.2.6.8 and 6.1.1.4'

loop_
_exptl_crystal_face_index_h
_exptl_crystal_face_index_k
_exptl_crystal_face_index_l
_exptl_crystal_face_perp_dist
-2.00 1.00 1.00 0.1810
-2.00 1.00 -2.00 0.1440
-2.00 -1.00 2.00 0.1570
-2.00 -2.00 1.00 0.1250
-2.00 -1.00 -2.00 0.1160
-1.00 2.00 2.00 0.1460
-1.00 2.00 0.00 0.1470
-1.00 1.00 2.00 0.1560
-1.00 1.00 0.00 0.1560
-1.00 1.00 -1.00 0.1350
-1.00 1.00 -2.00 0.1110
-1.00 0.00 2.00 0.1710
-1.00 -2.00 -1.00 0.0860
0.00 1.00 -2.00 0.0930
0.00 -1.00 2.00 0.0720
0.00 0.00 -1.00 0.0550
0.00 0.00 1.00 0.0750
0.00 -1.00 -2.00 0.0580
0.00 1.00 2.00 0.1030
0.00 -2.00 -1.00 0.0580
0.00 2.00 1.00 0.1000
0.00 2.00 -1.00 0.1010
0.00 -2.00 1.00 0.0500
1.00 -2.00 -2.00 0.0690
1.00 -2.00 2.00 0.0870
1.00 -1.00 -2.00 0.0720
1.00 0.00 -2.00 0.0890
1.00 1.00 2.00 0.1110
1.00 2.00 2.00 0.1020
2.00 -2.00 -1.00 0.0800
2.00 0.00 1.00 0.1060
2.00 1.00 -2.00 0.1000
2.00 2.00 -1.00 0.1110

loop_
_geom_angle_atom_site_label_1
_geom_angle_atom_site_label_2
_geom_angle_atom_site_label_3
_geom_angle
_geom_angle_site_symmetry_1
_geom_angle_site_symmetry_3
_geom_angle_publ_flag
O1 Mn1 Cl1 108.51(7) . . ?
O1 Mn1 N1 85.63(10) . . ?
O1 Mn1 N2 154.82(10) . . ?
O2 Mn1 Cl1 113.59(7) . . ?
O2 Mn1 O1 76.65(9) . . ?
O2 Mn1 N1 141.49(10) . . ?
O2 Mn1 N2 83.26(10) . . ?
N1 Mn1 Cl1 104.35(8) . . ?
N1 Mn1 N2 101.36(11) . . ?
N2 Mn1 Cl1 93.30(9) . . ?
O1 Mn2 O7 101.18(10) . . ?
O1 Mn2 O4 144.36(9) . . ?
O2 Mn2 O1 74.78(9) . . ?
O2 Mn2 O7 85.07(9) . . ?
O2 Mn2 O4 69.83(9) . . ?
O5 Mn2 O1 97.83(10) . . ?
O5 Mn2 O2 129.16(10) . . ?
O5 Mn2 O6 74.59(10) . . ?
O5 Mn2 O7 144.42(10) . . ?
O5 Mn2 O4 101.11(10) . . ?
O6 Mn2 O1 133.62(10) . . ?
O6 Mn2 O2 144.67(10) . . ?
O6 Mn2 O7 70.50(10) . . ?
O6 Mn2 O4 80.84(10) . . ?
O7 Mn2 O4 80.09(11) . . ?
O5 Mn3 Cl2 107.21(9) . . ?
O5 Mn3 N3 84.26(14) . . ?
O5 Mn3 N4 155.58(14) . . ?
O6 Mn3 Cl2 121.65(11) . . ?
O6 Mn3 O5 75.16(10) . . ?
O6 Mn3 N3 136.05(13) . . ?
O6 Mn3 N4 83.51(14) . . ?
N3 Mn3 Cl2 101.31(11) . . ?
N4 Mn3 Cl2 93.98(13) . . ?
N4 Mn3 N3 103.75(15) . . ?
Mn1 O1 Mn2 103.87(10) . . ?
C23 O1 Mn1 129.9(2) . . ?
C23 O1 Mn2 123.5(2) . . ?
Mn1 O2 Mn2 104.70(10) . . ?
C15 O2 Mn1 132.2(2) . . ?
C15 O2 Mn2 123.0(2) . . ?
Mn2 O5 Mn3 104.26(11) . . ?
C39 O5 Mn2 122.3(2) . . ?
C39 O5 Mn3 130.2(2) . . ?
C39 O5 Mn 126.9(3) . . ?
Mn O5 Mn2 109.8(2) . . ?
C22 O3 C24 117.4(3) . . ?
Mn2 O6 Mn 98.2(2) . . ?
Mn3 O6 Mn2 105.97(12) . . ?
C47 O6 Mn2 122.0(2) . . ?
C47 O6 Mn3 132.0(2) . . ?
C47 O6 Mn 139.6(3) . . ?
C46 O7 Mn2 115.1(2) . . ?
C46 O7 C48 116.8(3) . . ?
C48 O7 Mn2 127.9(2) . . ?
C14 O4 Mn2 114.5(2) . . ?
C14 O4 C16 116.7(3) . . ?
C16 O4 Mn2 128.7(3) . . ?
C1 N1 Mn1 119.2(2) . . ?
C17 N1 Mn1 125.1(2) . . ?
C17 N1 C1 115.2(3) . . ?
C38 O8 C40 119.5(3) . . ?
C9 N2 Mn1 125.6(2) . . ?
C9 N2 C8 115.7(3) . . ?
C8 N2 Mn1 118.1(2) . . ?
O1 C23 C18 123.7(3) . . ?
O1 C23 C22 118.4(3) . . ?
C18 C23 C22 117.9(3) . . ?
C33 N3 Mn3 126.3(3) . . ?
C33 N3 C25 115.8(4) . . ?
C33 N3 Mn 118.5(3) . . ?
C25 N3 Mn3 117.6(3) . . ?
C25 N3 Mn 123.8(4) . . ?
C23 C18 C17 124.9(3) . . ?
C23 C18 C19 119.8(3) . . ?
C19 C18 C17 115.4(3) . . ?
O3 C22 C23 113.9(3) . . ?
O3 C22 C21 125.1(3) . . ?
C21 C22 C23 121.0(4) . . ?
C41 N4 Mn3 128.4(3) . . ?
C41 N4 C32 116.3(4) . . ?
C41 N4 Mn 128.9(3) . . ?
C32 N4 Mn3 115.1(4) . . ?
C32 N4 Mn 113.9(4) . . ?
C2 C7 C8 122.6(3) . . ?
C2 C7 C6 118.7(4) . . ?
C6 C7 C8 118.7(4) . . ?
N1 C1 H1A 109.3 . . ?
N1 C1 H1B 109.3 . . ?
N1 C1 C2 111.6(3) . . ?
H1A C1 H1B 108.0 . . ?
C2 C1 H1A 109.3 . . ?
C2 C1 H1B 109.3 . . ?
N1 C17 C18 128.7(3) . . ?
N1 C17 H17 115.7 . . ?
C18 C17 H17 115.7 . . ?
O2 C15 C10 124.0(3) . . ?
O2 C15 C14 118.4(3) . . ?
C10 C15 C14 117.5(3) . . ?
C7 C2 C1 122.1(3) . . ?
C3 C2 C7 119.0(3) . . ?
C3 C2 C1 118.9(4) . . ?
C15 C10 C9 123.9(3) . . ?
C11 C10 C15 119.5(4) . . ?
C11 C10 C9 116.2(4) . . ?
N2 C9 C10 127.0(3) . . ?
N2 C9 H9 116.5 . . ?
C10 C9 H9 116.5 . . ?
N2 C8 C7 108.2(3) . . ?
N2 C8 H8A 110.1 . . ?
N2 C8 H8B 110.1 . . ?
C7 C8 H8A 110.1 . . ?
C7 C8 H8B 110.1 . . ?
H8A C8 H8B 108.4 . . ?
C7 C6 H6 119.5 . . ?
C5 C6 C7 120.9(4) . . ?
C5 C6 H6 119.5 . . ?
O6 C47 C46 118.7(3) . . ?
O6 C47 C42 123.2(4) . . ?
C46 C47 C42 118.1(4) . . ?
O5 C39 C34 123.0(4) . . ?
O5 C39 C38 118.3(4) . . ?
C34 C39 C38 118.7(4) . . ?
O7 C46 C47 113.3(3) . . ?
C45 C46 O7 125.0(4) . . ?
C45 C46 C47 121.7(4) . . ?
O3 C24 H24A 109.5 . . ?
O3 C24 H24B 109.5 . . ?
O3 C24 H24C 109.5 . . ?
H24A C24 H24B 109.5 . . ?
H24A C24 H24C 109.5 . . ?
H24B C24 H24C 109.5 . . ?
C39 C34 C33 125.1(4) . . ?
C39 C34 C35 118.7(5) . . ?
C35 C34 C33 116.2(4) . . ?
O4 C14 C15 113.9(3) . . ?
C13 C14 O4 124.3(4) . . ?
C13 C14 C15 121.8(4) . . ?
C22 C21 H21 119.8 . . ?
C22 C21 C20 120.4(4) . . ?
C20 C21 H21 119.8 . . ?
C2 C3 H3 119.0 . . ?
C4 C3 C2 122.0(4) . . ?
C4 C3 H3 119.0 . . ?
C6 C5 H5 120.1 . . ?
C4 C5 C6 119.9(4) . . ?
C4 C5 H5 120.1 . . ?
O8 C38 C39 113.6(3) . . ?
O8 C38 C37 124.6(5) . . ?
C37 C38 C39 121.7(5) . . ?
C27 C28 H28 120.1 . . ?
C29 C28 H28 120.1 . . ?
C29 C28 C27 119.7(5) . . ?
C18 C19 H19 119.5 . . ?
C20 C19 C18 121.1(4) . . ?
C20 C19 H19 119.5 . . ?
C27 C26 C25 117.2(5) . . ?
C31 C26 C27 119.1(5) . . ?
C31 C26 C25 123.7(4) . . ?
C28 C27 C26 120.9(5) . . ?
C28 C27 H27 119.6 . . ?
C26 C27 H27 119.6 . . ?
N3 C33 C34 128.6(4) . . ?
N3 C33 H33 115.7 . . ?
C34 C33 H33 115.7 . . ?
C3 C4 C5 119.6(4) . . ?
C3 C4 H4 120.2 . . ?
C5 C4 H4 120.2 . . ?
C47 C42 C41 122.9(4) . . ?
C43 C42 C47 119.0(4) . . ?
C43 C42 C41 117.8(4) . . ?
C28 C29 H29 119.9 . . ?
C28 C29 C30 120.3(5) . . ?
C30 C29 H29 119.9 . . ?
C26 C31 C30 119.8(4) . . ?
C26 C31 C32 121.9(5) . . ?
C30 C31 C32 117.9(5) . . ?
C34 C35 H35 119.4 . . ?
C36 C35 C34 121.1(5) . . ?
C36 C35 H35 119.4 . . ?
O7 C48 H48A 109.5 . . ?
O7 C48 H48B 109.5 . . ?
O7 C48 H48C 109.5 . . ?
H48A C48 H48B 109.5 . . ?
H48A C48 H48C 109.5 . . ?
H48B C48 H48C 109.5 . . ?
N3 C25 C26 112.1(3) . . ?
N3 C25 H25A 109.2 . . ?
N3 C25 H25B 109.2 . . ?
C26 C25 H25A 109.2 . . ?
C26 C25 H25B 109.2 . . ?
H25A C25 H25B 107.9 . . ?
C21 C20 H20 120.1 . . ?
C19 C20 C21 119.8(4) . . ?
C19 C20 H20 120.1 . . ?
C38 C37 H37 120.4 . . ?
C38 C37 C36 119.2(5) . . ?
C36 C37 H37 120.4 . . ?
N4 C41 C42 127.4(4) . . ?
N4 C41 H41 116.3 . . ?
C42 C41 H41 116.3 . . ?
C42 C43 H43 119.4 . . ?
C44 C43 C42 121.2(4) . . ?
C44 C43 H43 119.4 . . ?
C29 C30 C31 120.2(5) . . ?
C29 C30 H30 119.9 . . ?
C31 C30 H30 119.9 . . ?
C14 C13 H13 120.2 . . ?
C14 C13 C12 119.5(4) . . ?
C12 C13 H13 120.2 . . ?
C46 C45 H45 120.4 . . ?
C46 C45 C44 119.2(5) . . ?
C44 C45 H45 120.4 . . ?
O4 C16 H16A 109.5 . . ?
O4 C16 H16B 109.5 . . ?
O4 C16 H16C 109.5 . . ?
H16A C16 H16B 109.5 . . ?
H16A C16 H16C 109.5 . . ?
H16B C16 H16C 109.5 . . ?
C10 C11 H11 119.5 . . ?
C12 C11 C10 121.0(5) . . ?
C12 C11 H11 119.5 . . ?
N4 C32 C31 106.7(3) . . ?
N4 C32 H32A 110.4 . . ?
N4 C32 H32B 110.4 . . ?
C31 C32 H32A 110.4 . . ?
C31 C32 H32B 110.4 . . ?
H32A C32 H32B 108.6 . . ?
C35 C36 C37 120.3(5) . . ?
C35 C36 H36 119.8 . . ?
C37 C36 H36 119.8 . . ?
O8 C40 H40A 109.5 . . ?
O8 C40 H40B 109.5 . . ?
O8 C40 H40C 109.5 . . ?
H40A C40 H40B 109.5 . . ?
H40A C40 H40C 109.5 . . ?
H40B C40 H40C 109.5 . . ?
C43 C44 C45 120.7(5) . . ?
C43 C44 H44 119.7 . . ?
C45 C44 H44 119.7 . . ?
C01X O01V H01V 128.3(12) . . ?
C13 C12 H12 119.9 . . ?
C11 C12 C13 120.2(4) . . ?
C11 C12 H12 119.9 . . ?
O01V C01X H01A 109.5 . . ?
O01V C01X H01B 109.5 . . ?
O01V C01X H01C 109.5 . . ?
H01A C01X H01B 109.5 . . ?
H01A C01X H01C 109.5 . . ?
H01B C01X H01C 109.5 . . ?
O5 Mn O6 76.2(2) . . ?
O5 Mn N3 89.5(3) . . ?
O5 Mn N4 142.8(3) . . ?
O5 Mn Cl3 105.3(3) . . ?
O6 Mn N4 72.7(2) . . ?
O6 Mn Cl3 130.2(4) . . ?
N3 Mn O6 126.4(3) . . ?
N3 Mn N4 92.7(3) . . ?
N3 Mn Cl3 103.4(4) . . ?
Cl3 Mn N4 110.2(4) . . ?
C54 O10 C55 112.3(13) . . ?
O10 C55 H55A 111.4 . . ?
O10 C55 H55B 111.4 . . ?
O10 C55 C56 101.7(11) . . ?
H55A C55 H55B 109.3 . . ?
C56 C55 H55A 111.4 . . ?
C56 C55 H55B 111.4 . . ?
C55 C56 H56A 109.5 . . ?
C55 C56 H56B 109.5 . . ?
C55 C56 H56C 109.5 . . ?
H56A C56 H56B 109.5 . . ?
H56A C56 H56C 109.5 . . ?
H56B C56 H56C 109.5 . . ?
O10 C54 H54A 110.0 . . ?
O10 C54 H54B 110.0 . . ?
O10 C54 C53 108.5(10) . . ?
H54A C54 H54B 108.4 . . ?
C53 C54 H54A 110.0 . . ?
C53 C54 H54B 110.0 . . ?
C54 C53 H53A 109.5 . . ?
C54 C53 H53B 109.5 . . ?
C54 C53 H53C 109.5 . . ?
H53A C53 H53B 109.5 . . ?
H53A C53 H53C 109.5 . . ?
H53B C53 H53C 109.5 . . ?
C50 O9 C51 114.6(15) . . ?
O9 C51 H51A 110.5 . . ?
O9 C51 H51B 110.5 . . ?
O9 C51 C52 106.1(12) . . ?
H51A C51 H51B 108.7 . . ?
C52 C51 H51A 110.5 . . ?
C52 C51 H51B 110.5 . . ?
C51 C52 H52A 109.5 . . ?
C51 C52 H52B 109.5 . . ?
C51 C52 H52C 109.5 . . ?
H52A C52 H52B 109.5 . . ?
H52A C52 H52C 109.5 . . ?
H52B C52 H52C 109.5 . . ?
O9 C50 H50A 110.6 . . ?
O9 C50 H50B 110.6 . . ?
O9 C50 C49 105.7(11) . . ?
H50A C50 H50B 108.7 . . ?
C49 C50 H50A 110.6 . . ?
C49 C50 H50B 110.6 . . ?
C50 C49 H49A 109.5 . . ?
C50 C49 H49B 109.5 . . ?
C50 C49 H49C 109.5 . . ?
H49A C49 H49B 109.5 . . ?
H49A C49 H49C 109.5 . . ?
H49B C49 H49C 109.5 . . ?

loop_
_geom_bond_atom_site_label_1
_geom_bond_atom_site_label_2
_geom_bond_distance
_geom_bond_site_symmetry_2
_geom_bond_publ_flag
Mn1 Cl1 2.3718(11) . ?
Mn1 O1 2.115(2) . ?
Mn1 O2 2.095(2) . ?
Mn1 N1 2.177(3) . ?
Mn1 N2 2.219(3) . ?
Mn2 O1 2.152(2) . ?
Mn2 O2 2.148(2) . ?
Mn2 O5 2.131(3) . ?
Mn2 O6 2.135(2) . ?
Mn2 O7 2.346(3) . ?
Mn2 O4 2.383(3) . ?
Mn3 Cl2 2.3830(18) . ?
Mn3 O5 2.145(3) . ?
Mn3 O6 2.093(3) . ?
Mn3 N3 2.202(4) . ?
Mn3 N4 2.154(4) . ?
O1 C23 1.325(4) . ?
O2 C15 1.312(4) . ?
O5 C39 1.327(5) . ?
O5 Mn 1.918(7) . ?
O3 C22 1.365(4) . ?
O3 C24 1.424(4) . ?
O6 C47 1.328(5) . ?
O6 Mn 2.248(7) . ?
O7 C46 1.380(4) . ?
O7 C48 1.424(5) . ?
O4 C14 1.373(5) . ?
O4 C16 1.439(5) . ?
N1 C1 1.473(4) . ?
N1 C17 1.293(5) . ?
O8 C38 1.358(5) . ?
O8 C40 1.421(5) . ?
N2 C9 1.274(5) . ?
N2 C8 1.481(4) . ?
C23 C18 1.401(5) . ?
C23 C22 1.412(5) . ?
N3 C33 1.276(6) . ?
N3 C25 1.483(6) . ?
N3 Mn 2.215(8) . ?
C18 C17 1.445(5) . ?
C18 C19 1.406(5) . ?
C22 C21 1.375(5) . ?
N4 C41 1.247(7) . ?
N4 C32 1.474(5) . ?
N4 Mn 2.511(8) . ?
C7 C2 1.397(6) . ?
C7 C8 1.505(5) . ?
C7 C6 1.407(5) . ?
C1 H1A 0.9900 . ?
C1 H1B 0.9900 . ?
C1 C2 1.506(5) . ?
C17 H17 0.9500 . ?
C15 C10 1.403(5) . ?
C15 C14 1.415(5) . ?
C2 C3 1.385(5) . ?
C10 C9 1.448(5) . ?
C10 C11 1.402(6) . ?
C9 H9 0.9500 . ?
C8 H8A 0.9900 . ?
C8 H8B 0.9900 . ?
C6 H6 0.9500 . ?
C6 C5 1.383(6) . ?
C47 C46 1.404(6) . ?
C47 C42 1.416(5) . ?
C39 C34 1.403(6) . ?
C39 C38 1.406(6) . ?
C46 C45 1.377(6) . ?
C24 H24A 0.9800 . ?
C24 H24B 0.9800 . ?
C24 H24C 0.9800 . ?
C34 C33 1.448(7) . ?
C34 C35 1.405(7) . ?
C14 C13 1.369(6) . ?
C21 H21 0.9500 . ?
C21 C20 1.388(6) . ?
C3 H3 0.9500 . ?
C3 C4 1.375(6) . ?
C5 H5 0.9500 . ?
C5 C4 1.376(7) . ?
C38 C37 1.375(6) . ?
C28 H28 0.9500 . ?
C28 C27 1.385(6) . ?
C28 C29 1.376(7) . ?
C19 H19 0.9500 . ?
C19 C20 1.359(6) . ?
C26 C27 1.389(6) . ?
C26 C31 1.388(7) . ?
C26 C25 1.508(7) . ?
C27 H27 0.9500 . ?
C33 H33 0.9500 . ?
C4 H4 0.9500 . ?
C42 C41 1.445(7) . ?
C42 C43 1.406(7) . ?
C29 H29 0.9500 . ?
C29 C30 1.379(7) . ?
C31 C30 1.397(7) . ?
C31 C32 1.524(7) . ?
C35 H35 0.9500 . ?
C35 C36 1.378(8) . ?
C48 H48A 0.9800 . ?
C48 H48B 0.9800 . ?
C48 H48C 0.9800 . ?
C25 H25A 0.9900 . ?
C25 H25B 0.9900 . ?
C20 H20 0.9500 . ?
C37 H37 0.9500 . ?
C37 C36 1.388(8) . ?
C41 H41 0.9500 . ?
C43 H43 0.9500 . ?
C43 C44 1.355(8) . ?
C30 H30 0.9500 . ?
C13 H13 0.9500 . ?
C13 C12 1.391(7) . ?
C45 H45 0.9500 . ?
C45 C44 1.397(7) . ?
C16 H16A 0.9800 . ?
C16 H16B 0.9800 . ?
C16 H16C 0.9800 . ?
C11 H11 0.9500 . ?
C11 C12 1.368(7) . ?
C32 H32A 0.9900 . ?
C32 H32B 0.9900 . ?
C36 H36 0.9500 . ?
C40 H40A 0.9800 . ?
C40 H40B 0.9800 . ?
C40 H40C 0.9800 . ?
C44 H44 0.9500 . ?
O01V H01V 0.845(5) . ?
O01V C01X 1.331(9) . ?
C12 H12 0.9500 . ?
C01X H01A 0.9800 . ?
C01X H01B 0.9800 . ?
C01X H01C 0.9800 . ?
Mn Cl3 2.342(8) . ?
O10 C55 1.416(11) . ?
O10 C54 1.407(11) . ?
C55 H55A 0.9900 . ?
C55 H55B 0.9900 . ?
C55 C56 1.553(12) . ?
C56 H56A 0.9800 . ?
C56 H56B 0.9800 . ?
C56 H56C 0.9800 . ?
C54 H54A 0.9900 . ?
C54 H54B 0.9900 . ?
C54 C53 1.505(10) . ?
C53 H53A 0.9800 . ?
C53 H53B 0.9800 . ?
C53 H53C 0.9800 . ?
O9 C51 1.471(12) . ?
O9 C50 1.462(12) . ?
C51 H51A 0.9900 . ?
C51 H51B 0.9900 . ?
C51 C52 1.505(12) . ?
C52 H52A 0.9800 . ?
C52 H52B 0.9800 . ?
C52 H52C 0.9800 . ?
C50 H50A 0.9900 . ?
C50 H50B 0.9900 . ?
C50 C49 1.503(12) . ?
C49 H49A 0.9800 . ?
C49 H49B 0.9800 . ?
C49 H49C 0.9800 . ?

loop_
_geom_torsion_atom_site_label_1
_geom_torsion_atom_site_label_2
_geom_torsion_atom_site_label_3
_geom_torsion_atom_site_label_4
_geom_torsion
_geom_torsion_site_symmetry_1
_geom_torsion_site_symmetry_2
_geom_torsion_site_symmetry_3
_geom_torsion_site_symmetry_4
_geom_torsion_publ_flag
Mn1 O1 C23 C18 16.3(5) . . . . ?
Mn1 O1 C23 C22 -165.0(2) . . . . ?
Mn1 O2 C15 C10 0.3(5) . . . . ?
Mn1 O2 C15 C14 -177.2(3) . . . . ?
Mn1 N1 C1 C2 70.5(3) . . . . ?
Mn1 N1 C17 C18 -4.1(5) . . . . ?
Mn1 N2 C9 C10 18.0(6) . . . . ?
Mn1 N2 C8 C7 -76.9(3) . . . . ?
Mn2 O1 C23 C18 -141.9(3) . . . . ?
Mn2 O1 C23 C22 36.8(4) . . . . ?
Mn2 O2 C15 C10 176.6(3) . . . . ?
Mn2 O2 C15 C14 -1.0(5) . . . . ?
Mn2 O5 C39 C34 -136.2(3) . . . . ?
Mn2 O5 C39 C38 44.6(4) . . . . ?
Mn2 O6 C47 C46 0.8(5) . . . . ?
Mn2 O6 C47 C42 179.3(3) . . . . ?
Mn2 O7 C46 C47 -7.1(5) . . . . ?
Mn2 O7 C46 C45 174.0(4) . . . . ?
Mn2 O4 C14 C15 -6.3(4) . . . . ?
Mn2 O4 C14 C13 173.7(4) . . . . ?
Mn3 O5 C39 C34 20.3(5) . . . . ?
Mn3 O5 C39 C38 -158.9(3) . . . . ?
Mn3 O6 C47 C46 -176.3(3) . . . . ?
Mn3 O6 C47 C42 2.1(6) . . . . ?
Mn3 N3 C33 C34 0.6(6) . . . . ?
Mn3 N3 C25 C26 67.1(4) . . . . ?
Mn3 N4 C41 C42 15.6(8) . . . . ?
Mn3 N4 C32 C31 -82.4(5) . . . . ?
O1 C23 C18 C17 -4.3(5) . . . . ?
O1 C23 C18 C19 177.5(3) . . . . ?
O1 C23 C22 O3 3.2(4) . . . . ?
O1 C23 C22 C21 -177.8(3) . . . . ?
O2 C15 C10 C9 -12.8(6) . . . . ?
O2 C15 C10 C11 174.5(4) . . . . ?
O2 C15 C14 O4 5.1(5) . . . . ?
O2 C15 C14 C13 -175.0(4) . . . . ?
O5 C39 C34 C33 -7.0(6) . . . . ?
O5 C39 C34 C35 175.0(4) . . . . ?
O5 C39 C38 O8 1.5(5) . . . . ?
O5 C39 C38 C37 -176.3(4) . . . . ?
O3 C22 C21 C20 179.1(4) . . . . ?
O6 C47 C46 O7 4.5(6) . . . . ?
O6 C47 C46 C45 -176.6(4) . . . . ?
O6 C47 C42 C41 -10.2(7) . . . . ?
O6 C47 C42 C43 176.1(4) . . . . ?
O7 C46 C45 C44 177.2(5) . . . . ?
O4 C14 C13 C12 177.5(5) . . . . ?
N1 C1 C2 C7 -88.1(4) . . . . ?
N1 C1 C2 C3 91.3(4) . . . . ?
O8 C38 C37 C36 -178.0(4) . . . . ?
C23 C18 C17 N1 -1.8(6) . . . . ?
C23 C18 C19 C20 0.2(6) . . . . ?
C23 C22 C21 C20 0.2(6) . . . . ?
C18 C23 C22 O3 -178.0(3) . . . . ?
C18 C23 C22 C21 0.9(5) . . . . ?
C18 C19 C20 C21 1.0(7) . . . . ?
C22 C23 C18 C17 177.0(3) . . . . ?
C22 C23 C18 C19 -1.2(5) . . . . ?
C22 C21 C20 C19 -1.2(7) . . . . ?
C7 C2 C3 C4 0.4(5) . . . . ?
C7 C6 C5 C4 0.3(6) . . . . ?
C1 N1 C17 C18 -176.8(3) . . . . ?
C1 C2 C3 C4 -179.0(3) . . . . ?
C17 N1 C1 C2 -116.4(4) . . . . ?
C17 C18 C19 C20 -178.1(4) . . . . ?
C15 C10 C9 N2 2.3(7) . . . . ?
C15 C10 C11 C12 3.9(8) . . . . ?
C15 C14 C13 C12 -2.4(9) . . . . ?
C2 C7 C8 N2 84.7(4) . . . . ?
C2 C7 C6 C5 -0.8(5) . . . . ?
C2 C3 C4 C5 -1.0(6) . . . . ?
C10 C15 C14 O4 -172.6(3) . . . . ?
C10 C15 C14 C13 7.3(7) . . . . ?
C10 C11 C12 C13 1.2(10) . . . . ?
C9 N2 C8 C7 111.3(4) . . . . ?
C9 C10 C11 C12 -169.4(6) . . . . ?
C8 N2 C9 C10 -170.9(4) . . . . ?
C8 C7 C2 C1 3.8(5) . . . . ?
C8 C7 C2 C3 -175.6(3) . . . . ?
C8 C7 C6 C5 175.3(3) . . . . ?
C6 C7 C2 C1 179.8(3) . . . . ?
C6 C7 C2 C3 0.4(5) . . . . ?
C6 C7 C8 N2 -91.3(4) . . . . ?
C6 C5 C4 C3 0.6(6) . . . . ?
C47 C46 C45 C44 -1.6(8) . . . . ?
C47 C42 C41 N4 0.8(8) . . . . ?
C47 C42 C43 C44 2.9(8) . . . . ?
C39 C34 C33 N3 -3.7(7) . . . . ?
C39 C34 C35 C36 3.4(6) . . . . ?
C39 C38 C37 C36 -0.4(7) . . . . ?
C46 C47 C42 C41 168.3(4) . . . . ?
C46 C47 C42 C43 -5.4(6) . . . . ?
C46 C45 C44 C43 -1.1(9) . . . . ?
C24 O3 C22 C23 177.4(3) . . . . ?
C24 O3 C22 C21 -1.6(5) . . . . ?
C34 C39 C38 O8 -177.7(3) . . . . ?
C34 C39 C38 C37 4.5(6) . . . . ?
C34 C35 C36 C37 0.7(7) . . . . ?
C14 C15 C10 C9 164.8(4) . . . . ?
C14 C15 C10 C11 -7.9(6) . . . . ?
C14 C13 C12 C11 -2.0(10) . . . . ?
C38 C39 C34 C33 172.2(4) . . . . ?
C38 C39 C34 C35 -5.9(6) . . . . ?
C38 C37 C36 C35 -2.2(7) . . . . ?
C28 C29 C30 C31 1.8(7) . . . . ?
C19 C18 C17 N1 176.5(4) . . . . ?
C26 C31 C30 C29 -1.2(6) . . . . ?
C26 C31 C32 N4 86.3(6) . . . . ?
C27 C28 C29 C30 -0.9(7) . . . . ?
C27 C26 C31 C30 -0.3(6) . . . . ?
C27 C26 C31 C32 -173.0(4) . . . . ?
C27 C26 C25 N3 92.1(5) . . . . ?
C33 N3 C25 C26 -119.3(4) . . . . ?
C33 C34 C35 C36 -174.8(4) . . . . ?
C42 C47 C46 O7 -174.1(4) . . . . ?
C42 C47 C46 C45 4.9(7) . . . . ?
C42 C43 C44 C45 0.5(9) . . . . ?
C29 C28 C27 C26 -0.5(7) . . . . ?
C31 C26 C27 C28 1.1(6) . . . . ?
C31 C26 C25 N3 -86.5(5) . . . . ?
C35 C34 C33 N3 174.4(4) . . . . ?
C48 O7 C46 C47 178.4(4) . . . . ?
C48 O7 C46 C45 -0.4(7) . . . . ?
C25 N3 C33 C34 -172.4(4) . . . . ?
C25 C26 C27 C28 -177.6(4) . . . . ?
C25 C26 C31 C30 178.3(4) . . . . ?
C25 C26 C31 C32 5.6(6) . . . . ?
C41 N4 C32 C31 102.3(5) . . . . ?
C41 C42 C43 C44 -171.1(5) . . . . ?
C43 C42 C41 N4 174.6(5) . . . . ?
C30 C31 C32 N4 -86.6(5) . . . . ?
C16 O4 C14 C15 176.6(4) . . . . ?
C16 O4 C14 C13 -3.4(7) . . . . ?
C11 C10 C9 N2 175.2(4) . . . . ?
C32 N4 C41 C42 -169.8(5) . . . . ?
C32 C31 C30 C29 171.8(4) . . . . ?
C40 O8 C38 C39 166.8(4) . . . . ?
C40 O8 C38 C37 -15.5(7) . . . . ?
Mn O5 C39 C34 31.4(5) . . . . ?
Mn O5 C39 C38 -147.7(4) . . . . ?
Mn O6 C47 C46 174.9(4) . . . . ?
Mn O6 C47 C42 -6.6(7) . . . . ?
Mn N3 C33 C34 -7.6(6) . . . . ?
Mn N3 C25 C26 76.8(5) . . . . ?
Mn N4 C41 C42 21.2(8) . . . . ?
Mn N4 C32 C31 -87.1(5) . . . . ?
C55 O10 C54 C53 176(2) . . . . ?
C54 O10 C55 C56 165(3) . . . . ?
C51 O9 C50 C49 175(3) . . . . ?
C50 O9 C51 C52 -177(3) . . . . ?
